data_7238283
loop_
_publ_author_name
'Aaker\"oy, Christer B.'
'Desper, John'
'Haque, Naheed'
'Hussain, Izhar'

_publ_section_title
;
 Effective double-ended chelating agents: crystal structures of
 N,N,N&#x2032;,N&#x2032;-tetraacetyl diamino derivatives and their
 chelates
;
_journal_issue 10
_journal_name_full CrystEngComm
_journal_page_first 3218
_journal_paper_doi 10.1039/c004168h
_journal_volume 12
_journal_year 2010
_chemical_formula_moiety 'C16 H28 N2 O4'
_chemical_formula_sum 'C16 H28 N2 O4'
_chemical_formula_weight 312.40
_chemical_name_systematic
;
N,N,N',N'-tetraacetyl-1,8-diaminooctane
;
_space_group_IT_number 14
_space_group_name_Hall '-P 2yn'
_space_group_name_H-M_alt 'P 1 21/n 1'
_symmetry_cell_setting monoclinic
_symmetry_space_group_name_H-M 'P 1 21/n 1'
_atom_sites_solution_hydrogens geom
_atom_sites_solution_primary direct
_atom_sites_solution_secondary difmap
_audit_creation_method SHELXL-97
_cell_angle_alpha 90.00
_cell_angle_beta 110.9860(10)
_cell_angle_gamma 90.00
_cell_formula_units_Z 4
_cell_length_a 20.0183(5)
_cell_length_b 4.54300(10)
_cell_length_c 20.5970(5)
_cell_measurement_reflns_used 5541
_cell_measurement_temperature 150(2)
_cell_measurement_theta_max 67.70
_cell_measurement_theta_min 2.65
_cell_volume 1748.91(7)
_computing_cell_refinement 'Bruker XSCANS'
_computing_data_collection 'Bruker XSCANS'
_computing_data_reduction 'Bruker SHELXTL'
_computing_molecular_graphics 'Bruker SHELXTL'
_computing_publication_material 'Bruker SHELXTL'
_computing_structure_refinement 'SHELXL-97 (Sheldrick, 1997)'
_computing_structure_solution 'SHELXS-97 (Sheldrick, 1990)'
_diffrn_ambient_temperature 150(2)
_diffrn_measured_fraction_theta_full 0.943
_diffrn_measured_fraction_theta_max 0.943
_diffrn_measurement_device_type 'CCD area detector'
_diffrn_measurement_method 'phi and omega scans'
_diffrn_radiation_monochromator graphite
_diffrn_radiation_source 'fine-focus sealed tube'
_diffrn_radiation_type MoK\a
_diffrn_radiation_wavelength 0.71073
_diffrn_reflns_av_R_equivalents 0.0219
_diffrn_reflns_av_sigmaI/netI 0.0198
_diffrn_reflns_limit_h_max 20
_diffrn_reflns_limit_h_min -23
_diffrn_reflns_limit_k_max 5
_diffrn_reflns_limit_k_min -4
_diffrn_reflns_limit_l_max 24
_diffrn_reflns_limit_l_min -24
_diffrn_reflns_number 10247
_diffrn_reflns_theta_full 25.25
_diffrn_reflns_theta_max 25.25
_diffrn_reflns_theta_min 1.22
_exptl_absorpt_coefficient_mu 0.085
_exptl_absorpt_correction_type none
_exptl_crystal_colour colorless
_exptl_crystal_density_diffrn 1.186
_exptl_crystal_density_method 'not measured'
_exptl_crystal_description rod
_exptl_crystal_F_000 680
_exptl_crystal_size_max 0.20
_exptl_crystal_size_mid 0.12
_exptl_crystal_size_min 0.10
_refine_diff_density_max 0.180
_refine_diff_density_min -0.199
_refine_diff_density_rms 0.048
_refine_ls_extinction_method none
_refine_ls_goodness_of_fit_ref 1.140
_refine_ls_hydrogen_treatment constr
_refine_ls_matrix_type full
_refine_ls_number_parameters 199
_refine_ls_number_reflns 2999
_refine_ls_number_restraints 0
_refine_ls_restrained_S_all 1.140
_refine_ls_R_factor_all 0.0501
_refine_ls_R_factor_gt 0.0424
_refine_ls_shift/su_max 0.000
_refine_ls_shift/su_mean 0.000
_refine_ls_structure_factor_coef Fsqd
_refine_ls_weighting_details 'calc w=1/[\s^2^(Fo^2^)+(0.0700P)^2^+0.6000P] where P=(Fo^2^+2Fc^2^)/3'
_refine_ls_weighting_scheme calc
_refine_ls_wR_factor_gt 0.1351
_refine_ls_wR_factor_ref 0.1408
_reflns_number_gt 2538
_reflns_number_total 2999
_reflns_threshold_expression >2sigma(I)
_cod_data_source_file c004168h.txt
_cod_data_source_block ih0517(7)
_cod_depositor_comments
;
The following automatic conversions were performed:

data item '_symmetry_cell_setting' value 'Monoclinic' was changed to
'monoclinic' in accordance with the
/home/saulius/struct/COD-crude-data/automatic-downloads/DataCite-retrospective/RSC/depositions/lib/dictionaries/cif_core.dic
dictionary named 'cif_core.dic' version 2.4.2 last updated on
2011-04-26.

Automatic conversion script
Id: cif_fix_values 6909 2019-04-08 15:41:33Z antanas 
;
_cod_original_cell_volume 1748.90(7)
_cod_original_sg_symbol_H-M P2(1)/n
_cod_database_code 7238283

loop_
_symmetry_equiv_pos_as_xyz
'x, y, z'
'-x+1/2, y+1/2, -z+1/2'
'-x, -y, -z'
'x-1/2, -y-1/2, z-1/2'

loop_
_atom_site_label
_atom_site_type_symbol
_atom_site_fract_x
_atom_site_fract_y
_atom_site_fract_z
_atom_site_U_iso_or_equiv
_atom_site_adp_type
_atom_site_occupancy
_atom_site_symmetry_multiplicity
_atom_site_calc_flag
_atom_site_refinement_flags
C11 C 0.63791(10) -0.0348(4) 0.37191(9) 0.0321(4) Uani 1 1 d .
H11A H 0.6654 -0.2013 0.3999 0.039 Uiso 1 1 calc R
H11B H 0.6005 -0.1172 0.3301 0.039 Uiso 1 1 calc R
N11 N 0.68645(7) 0.1522(3) 0.35007(7) 0.0289(3) Uani 1 1 d .
C12 C 0.60239(10) 0.1350(4) 0.41449(9) 0.0328(4) Uani 1 1 d .
H12A H 0.6398 0.2231 0.4555 0.039 Uiso 1 1 calc R
H12B H 0.5735 0.2974 0.3859 0.039 Uiso 1 1 calc R
C13 C 0.55436(9) -0.0608(4) 0.43894(9) 0.0307(4) Uani 1 1 d .
H13A H 0.5823 -0.2328 0.4637 0.037 Uiso 1 1 calc R
H13B H 0.5146 -0.1348 0.3978 0.037 Uiso 1 1 calc R
C14 C 0.52329(9) 0.0979(4) 0.48687(9) 0.0320(4) Uani 1 1 d .
H14A H 0.5631 0.1767 0.5273 0.048 Uiso 1 1 calc R
H14B H 0.4944 0.2670 0.4616 0.048 Uiso 1 1 calc R
C21 C 0.75714(10) 0.1698(5) 0.39710(9) 0.0385(5) Uani 1 1 d .
O21 O 0.77243(8) 0.0543(4) 0.45346(7) 0.0599(5) Uani 1 1 d .
C22 C 0.81267(10) 0.3188(6) 0.37580(10) 0.0518(6) Uani 1 1 d .
H22A H 0.8057 0.2654 0.3277 0.078 Uiso 1 1 calc R
H22B H 0.8604 0.2561 0.4065 0.078 Uiso 1 1 calc R
H22C H 0.8083 0.5326 0.3792 0.078 Uiso 1 1 calc R
C31 C 0.66057(10) 0.3160(4) 0.28841(9) 0.0339(4) Uani 1 1 d .
O31 O 0.69344(8) 0.5208(3) 0.27731(7) 0.0474(4) Uani 1 1 d .
C32 C 0.58909(11) 0.2306(6) 0.23652(11) 0.0534(6) Uani 1 1 d .
H32A H 0.5772 0.3593 0.1958 0.080 Uiso 1 1 calc R
H32B H 0.5525 0.2507 0.2576 0.080 Uiso 1 1 calc R
H32C H 0.5908 0.0258 0.2222 0.080 Uiso 1 1 calc R
C41 C 0.37726(10) 0.9952(4) 0.14289(9) 0.0310(4) Uani 1 1 d .
H41A H 0.4143 1.1173 0.1771 0.037 Uiso 1 1 calc R
H41B H 0.3392 1.1287 0.1137 0.037 Uiso 1 1 calc R
N41 N 0.34620(7) 0.7908(3) 0.18053(7) 0.0302(4) Uani 1 1 d .
C42 C 0.41070(9) 0.8362(4) 0.09677(9) 0.0308(4) Uani 1 1 d .
H42A H 0.4473 0.6962 0.1254 0.037 Uiso 1 1 calc R
H42B H 0.3733 0.7216 0.0610 0.037 Uiso 1 1 calc R
C43 C 0.44517(9) 1.0494(4) 0.06127(8) 0.0284(4) Uani 1 1 d .
H43A H 0.4817 1.1668 0.0972 0.034 Uiso 1 1 calc R
H43B H 0.4082 1.1870 0.0321 0.034 Uiso 1 1 calc R
C44 C 0.48030(9) 0.8959(4) 0.01587(8) 0.0285(4) Uani 1 1 d .
H44A H 0.5145 0.7474 0.0443 0.043 Uiso 1 1 calc R
H44B H 0.4430 0.7904 -0.0221 0.043 Uiso 1 1 calc R
C51 C 0.39467(10) 0.6827(4) 0.24399(9) 0.0343(4) Uani 1 1 d .
O51 O 0.45771(7) 0.7441(4) 0.26050(7) 0.0470(4) Uani 1 1 d .
C52 C 0.36820(12) 0.5068(5) 0.29157(10) 0.0452(5) Uani 1 1 d .
H52A H 0.3531 0.3115 0.2714 0.068 Uiso 1 1 calc R
H52B H 0.3275 0.6082 0.2974 0.068 Uiso 1 1 calc R
H52C H 0.4067 0.4857 0.3369 0.068 Uiso 1 1 calc R
C61 C 0.27541(10) 0.6925(4) 0.14974(9) 0.0354(4) Uani 1 1 d .
O61 O 0.25186(8) 0.4943(3) 0.17429(8) 0.0503(4) Uani 1 1 d .
C62 C 0.22901(11) 0.8411(5) 0.08378(10) 0.0475(5) Uani 1 1 d .
H62A H 0.1805 0.7593 0.0690 0.071 Uiso 1 1 calc R
H62B H 0.2490 0.8078 0.0473 0.071 Uiso 1 1 calc R
H62C H 0.2273 1.0529 0.0920 0.071 Uiso 1 1 calc R

loop_
_atom_site_aniso_label
_atom_site_aniso_U_11
_atom_site_aniso_U_22
_atom_site_aniso_U_33
_atom_site_aniso_U_23
_atom_site_aniso_U_13
_atom_site_aniso_U_12
C11 0.0353(10) 0.0314(10) 0.0356(9) -0.0007(7) 0.0199(8) -0.0040(7)
N11 0.0291(8) 0.0330(8) 0.0276(7) -0.0011(6) 0.0140(6) -0.0013(6)
C12 0.0377(10) 0.0298(10) 0.0366(9) -0.0030(7) 0.0203(8) -0.0037(7)
C13 0.0338(9) 0.0311(10) 0.0315(9) -0.0027(7) 0.0168(7) -0.0034(7)
C14 0.0366(10) 0.0304(10) 0.0334(9) -0.0017(7) 0.0181(8) -0.0021(8)
C21 0.0337(10) 0.0532(13) 0.0308(10) -0.0041(8) 0.0140(8) -0.0012(9)
O21 0.0426(9) 0.0964(13) 0.0369(8) 0.0177(8) 0.0095(6) 0.0010(8)
C22 0.0336(11) 0.0849(18) 0.0389(11) -0.0094(11) 0.0154(9) -0.0130(11)
C31 0.0359(10) 0.0393(11) 0.0315(9) 0.0003(8) 0.0181(8) 0.0030(8)
O31 0.0531(9) 0.0465(9) 0.0490(8) 0.0110(6) 0.0261(7) -0.0035(7)
C32 0.0447(12) 0.0712(16) 0.0366(11) 0.0079(10) 0.0053(9) -0.0007(11)
C41 0.0344(9) 0.0295(10) 0.0343(9) -0.0026(7) 0.0186(8) -0.0018(7)
N41 0.0314(8) 0.0315(9) 0.0320(8) -0.0042(6) 0.0167(6) -0.0022(6)
C42 0.0333(9) 0.0306(10) 0.0313(9) -0.0024(7) 0.0151(7) 0.0008(7)
C43 0.0304(9) 0.0295(9) 0.0268(8) -0.0013(7) 0.0121(7) 0.0013(7)
C44 0.0280(9) 0.0293(10) 0.0293(8) -0.0013(7) 0.0117(7) 0.0026(7)
C51 0.0379(11) 0.0358(11) 0.0328(9) -0.0051(7) 0.0172(8) 0.0003(8)
O51 0.0347(8) 0.0674(10) 0.0380(7) 0.0003(7) 0.0119(6) -0.0061(7)
C52 0.0531(13) 0.0488(13) 0.0403(10) 0.0040(9) 0.0247(10) 0.0001(9)
C61 0.0334(10) 0.0372(11) 0.0410(10) -0.0117(8) 0.0200(8) -0.0034(8)
O61 0.0414(8) 0.0496(10) 0.0636(9) -0.0022(7) 0.0232(7) -0.0138(6)
C62 0.0358(11) 0.0605(15) 0.0435(11) -0.0093(10) 0.0110(9) -0.0011(9)

loop_
_atom_type_symbol
_atom_type_description
_atom_type_scat_dispersion_real
_atom_type_scat_dispersion_imag
_atom_type_scat_source
C C 0.0033 0.0016 'International Tables Vol C Tables 4.2.6.8 and 6.1.1.4'
H H 0.0000 0.0000 'International Tables Vol C Tables 4.2.6.8 and 6.1.1.4'
N N 0.0061 0.0033 'International Tables Vol C Tables 4.2.6.8 and 6.1.1.4'
O O 0.0106 0.0060 'International Tables Vol C Tables 4.2.6.8 and 6.1.1.4'

loop_
_geom_angle_atom_site_label_1
_geom_angle_atom_site_label_2
_geom_angle_atom_site_label_3
_geom_angle
_geom_angle_site_symmetry_1
N11 C11 C12 112.21(14) .
N11 C11 H11A 109.2 .
C12 C11 H11A 109.2 .
N11 C11 H11B 109.2 .
C12 C11 H11B 109.2 .
H11A C11 H11B 107.9 .
C31 N11 C21 123.37(15) .
C31 N11 C11 120.76(14) .
C21 N11 C11 115.70(14) .
C13 C12 C11 112.04(15) .
C13 C12 H12A 109.2 .
C11 C12 H12A 109.2 .
C13 C12 H12B 109.2 .
C11 C12 H12B 109.2 .
H12A C12 H12B 107.9 .
C12 C13 C14 113.00(14) .
C12 C13 H13A 109.0 .
C14 C13 H13A 109.0 .
C12 C13 H13B 109.0 .
C14 C13 H13B 109.0 .
H13A C13 H13B 107.8 .
C14 C14 C13 113.48(18) 3_656
C14 C14 H14A 108.9 3_656
C13 C14 H14A 108.9 .
C14 C14 H14B 108.9 3_656
C13 C14 H14B 108.9 .
H14A C14 H14B 107.7 .
O21 C21 N11 118.97(17) .
O21 C21 C22 121.27(18) .
N11 C21 C22 119.71(16) .
C21 C22 H22A 109.5 .
C21 C22 H22B 109.5 .
H22A C22 H22B 109.5 .
C21 C22 H22C 109.5 .
H22A C22 H22C 109.5 .
H22B C22 H22C 109.5 .
O31 C31 N11 122.06(17) .
O31 C31 C32 120.69(18) .
N11 C31 C32 117.24(17) .
C31 C32 H32A 109.5 .
C31 C32 H32B 109.5 .
H32A C32 H32B 109.5 .
C31 C32 H32C 109.5 .
H32A C32 H32C 109.5 .
H32B C32 H32C 109.5 .
N41 C41 C42 112.88(14) .
N41 C41 H41A 109.0 .
C42 C41 H41A 109.0 .
N41 C41 H41B 109.0 .
C42 C41 H41B 109.0 .
H41A C41 H41B 107.8 .
C61 N41 C51 123.90(15) .
C61 N41 C41 120.56(15) .
C51 N41 C41 115.18(14) .
C43 C42 C41 111.94(14) .
C43 C42 H42A 109.2 .
C41 C42 H42A 109.2 .
C43 C42 H42B 109.2 .
C41 C42 H42B 109.2 .
H42A C42 H42B 107.9 .
C42 C43 C44 113.09(14) .
C42 C43 H43A 109.0 .
C44 C43 H43A 109.0 .
C42 C43 H43B 109.0 .
C44 C43 H43B 109.0 .
H43A C43 H43B 107.8 .
C44 C44 C43 113.79(18) 3_675
C44 C44 H44A 108.8 3_675
C43 C44 H44A 108.8 .
C44 C44 H44B 108.8 3_675
C43 C44 H44B 108.8 .
H44A C44 H44B 107.7 .
O51 C51 N41 118.72(16) .
O51 C51 C52 120.90(17) .
N41 C51 C52 120.32(16) .
C51 C52 H52A 109.5 .
C51 C52 H52B 109.5 .
H52A C52 H52B 109.5 .
C51 C52 H52C 109.5 .
H52A C52 H52C 109.5 .
H52B C52 H52C 109.5 .
O61 C61 N41 122.04(18) .
O61 C61 C62 120.36(17) .
N41 C61 C62 117.59(17) .
C61 C62 H62A 109.5 .
C61 C62 H62B 109.5 .
H62A C62 H62B 109.5 .
C61 C62 H62C 109.5 .
H62A C62 H62C 109.5 .
H62B C62 H62C 109.5 .

loop_
_geom_bond_atom_site_label_1
_geom_bond_atom_site_label_2
_geom_bond_distance
_geom_bond_site_symmetry_2
C11 N11 1.477(2) .
C11 C12 1.522(2) .
C11 H11A 0.9900 .
C11 H11B 0.9900 .
N11 C31 1.401(2) .
N11 C21 1.402(2) .
C12 C13 1.522(2) .
C12 H12A 0.9900 .
C12 H12B 0.9900 .
C13 C14 1.523(2) .
C13 H13A 0.9900 .
C13 H13B 0.9900 .
C14 C14 1.521(3) 3_656
C14 H14A 0.9900 .
C14 H14B 0.9900 .
C21 O21 1.209(2) .
C21 C22 1.495(3) .
C22 H22A 0.9800 .
C22 H22B 0.9800 .
C22 H22C 0.9800 .
C31 O31 1.208(2) .
C31 C32 1.498(3) .
C32 H32A 0.9800 .
C32 H32B 0.9800 .
C32 H32C 0.9800 .
C41 N41 1.482(2) .
C41 C42 1.526(2) .
C41 H41A 0.9900 .
C41 H41B 0.9900 .
N41 C61 1.402(2) .
N41 C51 1.408(2) .
C42 C43 1.520(2) .
C42 H42A 0.9900 .
C42 H42B 0.9900 .
C43 C44 1.525(2) .
C43 H43A 0.9900 .
C43 H43B 0.9900 .
C44 C44 1.521(3) 3_675
C44 H44A 0.9900 .
C44 H44B 0.9900 .
C51 O51 1.216(2) .
C51 C52 1.501(3) .
C52 H52A 0.9800 .
C52 H52B 0.9800 .
C52 H52C 0.9800 .
C61 O61 1.208(2) .
C61 C62 1.503(3) .
C62 H62A 0.9800 .
C62 H62B 0.9800 .
C62 H62C 0.9800 .

loop_
_geom_torsion_atom_site_label_1
_geom_torsion_atom_site_label_2
_geom_torsion_atom_site_label_3
_geom_torsion_atom_site_label_4
_geom_torsion
_geom_torsion_site_symmetry_4
C12 C11 N11 C31 -87.29(19) .
C12 C11 N11 C21 88.16(19) .
N11 C11 C12 C13 -178.09(14) .
C11 C12 C13 C14 175.01(15) .
C12 C13 C14 C14 -178.52(18) 3_656
C31 N11 C21 O21 169.52(19) .
C11 N11 C21 O21 -5.8(3) .
C31 N11 C21 C22 -13.1(3) .
C11 N11 C21 C22 171.56(17) .
C21 N11 C31 O31 -13.3(3) .
C11 N11 C31 O31 161.79(16) .
C21 N11 C31 C32 167.77(18) .
C11 N11 C31 C32 -17.1(2) .
C42 C41 N41 C61 -87.67(19) .
C42 C41 N41 C51 85.69(18) .
N41 C41 C42 C43 -177.40(14) .
C41 C42 C43 C44 178.90(14) .
C42 C43 C44 C44 -175.80(17) 3_675
C61 N41 C51 O51 167.66(16) .
C41 N41 C51 O51 -5.4(2) .
C61 N41 C51 C52 -15.1(3) .
C41 N41 C51 C52 171.81(16) .
C51 N41 C61 O61 -3.9(3) .
C41 N41 C61 O61 168.87(16) .
C51 N41 C61 C62 176.76(16) .
C41 N41 C61 C62 -10.5(2) .
